data_7008621
loop_
_publ_author_name
'Hanna, John V.'
'Boyd, Sue E.'
'Healy, Peter C.'
'Bowmaker, Graham A.'
'Skelton, Brian W.'
'White, Allan H.'

_publ_section_title
;
 Structural and solid state 31P NMR studies of the four-coordinate
 copper(I) complexes [Cu(PPh3)3X] and [Cu(PPh3)3(CH3CN)]X.
;
_journal_issue 15
_journal_name_full 'Dalton transactions (Cambridge, England : 2003)'
_journal_page_first 2547
_journal_page_last 2556
_journal_paper_doi 10.1039/b505200a
_journal_year 2005
_chemical_formula_sum 'C58 H51 Cu F5 N2 P3 Si'
_chemical_formula_weight 1055.6
_chemical_name_systematic
;
Tris(triphenylphosphine)(acetonitrile)copper(I) pentafluorosilicate
acetonitrile solvate
;
_space_group_IT_number 2
_symmetry_cell_setting triclinic
_symmetry_space_group_name_Hall '-P 1'
_symmetry_space_group_name_H-M 'P -1'
_cell_angle_alpha 104.136(4)
_cell_angle_beta 104.592(4)
_cell_angle_gamma 93.839(5)
_cell_formula_units_Z 2
_cell_length_a 10.485(2)
_cell_length_b 13.189(2)
_cell_length_c 19.451(4)
_cell_measurement_reflns_used 7325
_cell_measurement_temperature 150
_cell_measurement_theta_max 31.65
_cell_measurement_theta_min 2.19
_cell_volume 2500.5(8)
_computing_cell_refinement 'Siemens SAINT (Siemens, 1995)'
_computing_data_collection 'Siemens SMART (Siemens, 1995)'
_computing_data_reduction 'xtal ADDREF SORTRF'
_computing_molecular_graphics xtal
_computing_publication_material 'xtal BONDLA CIFIO'
_computing_structure_refinement 'xtal CRYLSQ'
_computing_structure_solution xtal
_diffrn_ambient_temperature 150
_diffrn_measurement_device_type
;
Bruker SMART CCD diffractometer
;
_diffrn_measurement_method '\w scans'
_diffrn_radiation_detector 'CCD area detector'
_diffrn_radiation_monochromator graphite
_diffrn_radiation_source 'sealed tube'
_diffrn_radiation_type 'Mo K\a'
_diffrn_radiation_wavelength .71073
_diffrn_reflns_av_R_equivalents .044
_diffrn_reflns_av_sigmaI/netI .054
_diffrn_reflns_limit_h_max 15
_diffrn_reflns_limit_h_min -15
_diffrn_reflns_limit_k_max 19
_diffrn_reflns_limit_k_min -19
_diffrn_reflns_limit_l_max 29
_diffrn_reflns_limit_l_min 0
_diffrn_reflns_number 51618
_diffrn_reflns_theta_max 32.21
_diffrn_reflns_theta_min 1.12
_diffrn_standards_decay_% 0
_exptl_absorpt_coefficient_mu .617
_exptl_absorpt_correction_T_max 1
_exptl_absorpt_correction_T_min .91
_exptl_absorpt_correction_type multi-scan
_exptl_absorpt_process_details
;
SADABS; Sheldrick, 1996
;
_exptl_crystal_colour colourless
_exptl_crystal_density_diffrn 1.402
_exptl_crystal_description prism
_exptl_crystal_F_000 1092
_exptl_crystal_size_max .42
_exptl_crystal_size_mid .32
_exptl_crystal_size_min .26
_refine_diff_density_max .788
_refine_diff_density_min -.469
_refine_ls_goodness_of_fit_all 1.034
_refine_ls_goodness_of_fit_ref 1.084
_refine_ls_hydrogen_treatment refall
_refine_ls_matrix_type full
_refine_ls_number_constraints 0
_refine_ls_number_parameters 835
_refine_ls_number_reflns 14031
_refine_ls_number_restraints 0
_refine_ls_R_factor_all .06
_refine_ls_R_factor_gt .043
_refine_ls_shift/su_max .01
_refine_ls_shift/su_mean .0004
_refine_ls_structure_factor_coef F
_refine_ls_weighting_scheme calc
_refine_ls_wR_factor_all .059
_refine_ls_wR_factor_ref .055
_reflns_d_resolution_high .667
_reflns_d_resolution_low 18.057
_reflns_Friedel_coverage 0
_reflns_limit_h_max 15
_reflns_limit_h_min 0
_reflns_limit_k_max 19
_reflns_limit_k_min -19
_reflns_limit_l_max 27
_reflns_limit_l_min -29
_reflns_number_gt 14031
_reflns_number_total 17597
_reflns_threshold_expression 'F > 4.00 sig(F )'
_cod_data_source_file b505200a.txt
_cod_data_source_block H450_8
_cod_original_sg_symbol_Hall -p_1
_cod_original_sg_symbol_H-M P_-1
_cod_original_formula_sum 'C58 H51 Cu1 F5 N2 P3 Si1'
_cod_database_code 7008621

loop_
_symmetry_equiv_pos_as_xyz
+x,+y,+z
-x,-y,-z

loop_
_atom_site_aniso_label
_atom_site_aniso_U_11
_atom_site_aniso_U_22
_atom_site_aniso_U_33
_atom_site_aniso_U_23
_atom_site_aniso_U_13
_atom_site_aniso_U_12
Cu 0.0175(1) 0.0143(1) 0.0145(1) 0.0044(1) 0.0046(1) 0.0029(1)
P1 0.0183(2) 0.0155(2) 0.0149(2) 0.0054(1) 0.0037(1) 0.0027(1)
P2 0.0179(2) 0.0140(2) 0.0166(2) 0.0044(1) 0.0044(1) 0.0031(1)
P3 0.0173(2) 0.0158(2) 0.0138(2) 0.0031(1) 0.0048(1) 0.0015(1)
N1 0.0210(6) 0.0215(7) 0.0213(6) 0.0088(5) 0.0053(5) 0.0035(5)
C11 0.0230(8) 0.0210(8) 0.0252(8) 0.0090(6) 0.0058(6) 0.0049(6)
C12 0.0234(9) 0.0348(11) 0.0560(14) 0.0225(11) 0.0167(9) 0.0059(8)
C111 0.0193(7) 0.0186(7) 0.0163(6) 0.0065(6) 0.0045(5) 0.0028(6)
C112 0.0246(8) 0.0191(7) 0.0201(7) 0.0063(6) 0.0051(6) 0.0042(6)
C113 0.0275(8) 0.0191(8) 0.0266(8) 0.0041(7) 0.0071(7) -0.0011(6)
C114 0.0233(8) 0.0312(10) 0.0265(8) 0.0066(7) 0.0028(7) -0.0035(7)
C115 0.0205(8) 0.0313(10) 0.0311(9) 0.0130(8) 0.0003(7) 0.0018(7)
C116 0.0219(8) 0.0217(8) 0.0259(8) 0.0105(7) 0.0020(6) 0.0025(6)
C121 0.0243(7) 0.0181(7) 0.0150(6) 0.0040(6) 0.0015(5) 0.0052(6)
C122 0.0291(9) 0.0252(9) 0.0224(8) 0.0061(7) 0.0055(7) 0.0095(7)
C123 0.0373(11) 0.0342(11) 0.0260(9) 0.0035(8) 0.0041(8) 0.0194(9)
C124 0.0510(13) 0.0248(10) 0.0327(10) 0.0029(8) -0.0032(9) 0.0167(9)
C125 0.0461(12) 0.0193(9) 0.0372(11) 0.0089(8) 0.0011(9) 0.0049(8)
C126 0.0333(9) 0.0201(8) 0.0257(8) 0.0077(7) 0.0047(7) 0.0036(7)
C131 0.0219(7) 0.0177(7) 0.0179(7) 0.0092(6) 0.0053(5) 0.0040(6)
C132 0.0240(8) 0.0231(8) 0.0195(7) 0.0093(6) 0.0046(6) -0.0004(6)
C133 0.0241(8) 0.0316(10) 0.0305(9) 0.0153(8) 0.0097(7) 0.0015(7)
C134 0.0337(10) 0.0288(9) 0.0290(9) 0.0130(7) 0.0166(8) 0.0072(8)
C135 0.0368(10) 0.0219(8) 0.0203(8) 0.0059(6) 0.0117(7) 0.0063(7)
C136 0.0254(8) 0.0194(8) 0.0181(7) 0.0057(6) 0.0050(6) 0.0026(6)
C211 0.0202(7) 0.0146(7) 0.0213(7) 0.0055(6) 0.0026(6) 0.0035(5)
C212 0.0238(8) 0.0222(8) 0.0277(8) 0.0056(7) 0.0076(7) 0.0031(6)
C213 0.0226(8) 0.0232(9) 0.0440(11) 0.0088(8) 0.0093(8) 0.0013(7)
C214 0.0224(8) 0.0188(8) 0.0457(11) 0.0058(8) 0.0003(8) -0.0005(7)
C215 0.0304(9) 0.0196(8) 0.0325(10) -0.0005(7) -0.0002(7) 0.0010(7)
C216 0.0265(8) 0.0193(8) 0.0240(8) 0.0022(6) 0.0040(6) 0.0028(6)
C221 0.0190(7) 0.0162(7) 0.0190(7) 0.0027(6) 0.0050(5) 0.0021(5)
C222 0.0303(9) 0.0254(9) 0.0234(8) 0.0097(7) 0.0111(7) 0.0082(7)
C223 0.0375(10) 0.0333(10) 0.0248(8) 0.0095(8) 0.0153(8) 0.0071(8)
C224 0.0245(8) 0.0306(10) 0.0256(8) -0.0020(7) 0.0102(7) 0.0020(7)
C225 0.0212(8) 0.0211(8) 0.0293(8) 0.0011(7) 0.0063(6) 0.0051(6)
C226 0.0225(8) 0.0185(7) 0.0268(8) 0.0068(6) 0.0077(6) 0.0047(6)
C231 0.0193(7) 0.0186(7) 0.0182(7) 0.0071(6) 0.0059(5) 0.0045(6)
C232 0.0210(7) 0.0203(8) 0.0207(7) 0.0075(6) 0.0057(6) 0.0024(6)
C233 0.0213(8) 0.0280(9) 0.0230(8) 0.0090(7) 0.0030(6) 0.0016(7)
C234 0.0308(9) 0.0362(11) 0.0267(9) 0.0175(8) 0.0013(7) 0.0051(8)
C235 0.0387(11) 0.0273(10) 0.0352(10) 0.0192(8) -0.0007(8) 0.0000(8)
C236 0.0313(9) 0.0211(8) 0.0274(8) 0.0111(7) 0.0011(7) 0.0011(7)
C311 0.0175(7) 0.0180(7) 0.0177(7) 0.0032(6) 0.0050(5) 0.0015(5)
C312 0.0212(7) 0.0210(8) 0.0206(7) 0.0015(6) 0.0047(6) 0.0019(6)
C313 0.0219(8) 0.0248(9) 0.0301(9) -0.0002(7) 0.0017(7) -0.0008(7)
C314 0.0207(8) 0.0271(9) 0.0418(11) 0.0054(8) 0.0096(7) -0.0012(7)
C315 0.0258(9) 0.0318(10) 0.0360(10) 0.0094(8) 0.0164(8) 0.0007(7)
C316 0.0214(7) 0.0266(9) 0.0211(7) 0.0033(6) 0.0090(6) -0.0009(6)
C321 0.0201(7) 0.0227(8) 0.0149(6) 0.0048(6) 0.0063(5) 0.0032(6)
C322 0.0244(8) 0.0270(9) 0.0258(8) 0.0119(7) 0.0084(6) 0.0038(7)
C323 0.0328(10) 0.0383(11) 0.0323(9) 0.0222(9) 0.0141(8) 0.0124(8)
C324 0.0381(11) 0.0513(13) 0.0239(9) 0.0183(9) 0.0077(8) 0.0155(10)
C325 0.0352(11) 0.0444(12) 0.0206(8) 0.0057(8) -0.0030(7) 0.0043(9)
C326 0.0290(9) 0.0267(9) 0.0193(7) 0.0043(7) 0.0007(6) 0.0000(7)
C331 0.0228(7) 0.0171(7) 0.0149(6) 0.0021(5) 0.0047(5) 0.0016(6)
C332 0.0224(7) 0.0194(8) 0.0213(7) 0.0037(6) 0.0058(6) 0.0014(6)
C333 0.0291(9) 0.0194(8) 0.0289(9) 0.0057(7) 0.0076(7) -0.0017(7)
C334 0.0408(11) 0.0177(8) 0.0321(10) 0.0027(7) 0.0109(8) 0.0041(7)
C335 0.0407(11) 0.0223(9) 0.0316(9) 0.0041(7) 0.0174(8) 0.0098(8)
C336 0.0299(9) 0.0229(8) 0.0236(8) 0.0044(7) 0.0132(7) 0.0045(7)
Si 0.0311(3) 0.0272(3) 0.0326(3) 0.0103(2) 0.0044(2) 0.0032(2)
F1 0.0397(7) 0.0369(7) 0.0536(8) 0.0204(6) 0.0140(6) 0.0034(6)
F2 0.0618(12) 0.0897(15) 0.1152(18) 0.0770(14) 0.0071(11) -0.0147(10)
F3 0.0435(8) 0.0679(11) 0.0584(10) 0.0299(9) -0.0076(7) -0.0050(8)
F4 0.0784(14) 0.0448(11) 0.192(3) 0.0396(14) 0.0624(17) 0.0332(10)
F5 0.1048(18) 0.120(2) 0.0355(9) -0.0105(10) 0.0271(10) -0.0287(15)
N2 0.081(2) 0.081(2) 0.102(3) 0.030(2) 0.041(2) -0.0021(18)
C21 0.072(2) 0.0385(14) 0.0553(16) 0.0086(12) 0.0273(15) -0.0024(13)
C22 0.067(2) 0.061(2) 0.076(3) -0.003(2) 0.018(2) -0.0009(18)

loop_
_atom_site_label
_atom_site_type_symbol
_atom_site_thermal_displace_type
_atom_site_fract_x
_atom_site_fract_y
_atom_site_fract_z
_atom_site_occupancy
_atom_site_U_iso_or_equiv
_atom_site_calc_flag
_atom_site_refinement_flags
Cu Cu Uani 0.29581(2) 0.14757(1) 0.25449(1) 1.000 0.0153(1) . .
P1 P Uani 0.40152(4) 0.08662(3) 0.35428(2) 1.000 0.0161(1) . .
P2 P Uani 0.26213(4) 0.32205(3) 0.26886(2) 1.000 0.0161(1) . .
P3 P Uani 0.37041(4) 0.08193(3) 0.15293(2) 1.000 0.0158(1) . .
N1 N Uani 0.09829(15) 0.08382(12) 0.23273(8) 1.000 0.0208(4) . .
C11 C Uani -0.00396(18) 0.05535(14) 0.23632(10) 1.000 0.0226(5) . .
C12 C Uani -0.1329(2) 0.0173(2) 0.24230(16) 1.000 0.0350(7) . .
C111 C Uani 0.56170(16) 0.15868(13) 0.41325(9) 1.000 0.0178(4) . .
C112 C Uani 0.58349(18) 0.26720(14) 0.42383(9) 1.000 0.0212(4) . .
C113 C Uani 0.69762(19) 0.32747(15) 0.47425(10) 1.000 0.0251(5) . .
C114 C Uani 0.7918(2) 0.27949(17) 0.51401(11) 1.000 0.0283(5) . .
C115 C Uani 0.77167(19) 0.17127(17) 0.50306(11) 1.000 0.0282(5) . .
C116 C Uani 0.65744(18) 0.11094(15) 0.45314(10) 1.000 0.0233(5) . .
C121 C Uani 0.43620(17) -0.04877(13) 0.32976(9) 1.000 0.0199(4) . .
C122 C Uani 0.5323(2) -0.06934(16) 0.29170(10) 1.000 0.0257(5) . .
C123 C Uani 0.5591(2) -0.17121(18) 0.26815(11) 1.000 0.0335(6) . .
C124 C Uani 0.4889(3) -0.25380(18) 0.28082(13) 1.000 0.0393(6) . .
C125 C Uani 0.3948(2) -0.23437(16) 0.31833(13) 1.000 0.0359(6) . .
C126 C Uani 0.3678(2) -0.13209(15) 0.34334(11) 1.000 0.0267(5) . .
C131 C Uani 0.30489(16) 0.09193(13) 0.42059(9) 1.000 0.0183(4) . .
C132 C Uani 0.17409(18) 0.04169(14) 0.39594(10) 1.000 0.0220(4) . .
C133 C Uani 0.0915(2) 0.05698(16) 0.44227(11) 1.000 0.0272(5) . .
C134 C Uani 0.1395(2) 0.12094(16) 0.51387(11) 1.000 0.0279(5) . .
C135 C Uani 0.2706(2) 0.16752(15) 0.53965(10) 1.000 0.0255(5) . .
C136 C Uani 0.35321(18) 0.15395(14) 0.49343(9) 1.000 0.0211(4) . .
C211 C Uani 0.40732(16) 0.42230(13) 0.30932(9) 1.000 0.0191(4) . .
C212 C Uani 0.50215(18) 0.42678(15) 0.27075(11) 1.000 0.0247(5) . .
C213 C Uani 0.6211(2) 0.49328(16) 0.30318(13) 1.000 0.0301(5) . .
C214 C Uani 0.6476(2) 0.55664(15) 0.37467(13) 1.000 0.0314(5) . .
C215 C Uani 0.5540(2) 0.55454(16) 0.41287(12) 1.000 0.0307(5) . .
C216 C Uani 0.43388(19) 0.48807(14) 0.38050(10) 1.000 0.0245(5) . .
C221 C Uani 0.15119(16) 0.36411(13) 0.32565(9) 1.000 0.0185(4) . .
C222 C Uani 0.1388(2) 0.31117(15) 0.37764(10) 1.000 0.0249(5) . .
C223 C Uani 0.0544(2) 0.34067(17) 0.42142(11) 1.000 0.0302(5) . .
C224 C Uani -0.0183(2) 0.42230(16) 0.41293(11) 1.000 0.0281(5) . .
C225 C Uani -0.00555(18) 0.47584(15) 0.36203(11) 1.000 0.0249(5) . .
C226 C Uani 0.07897(17) 0.44754(14) 0.31852(10) 1.000 0.0222(4) . .
C231 C Uani 0.17813(16) 0.35066(13) 0.18283(9) 1.000 0.0181(4) . .
C232 C Uani 0.08177(17) 0.27229(14) 0.13060(9) 1.000 0.0203(4) . .
C233 C Uani 0.00801(18) 0.29112(15) 0.06614(10) 1.000 0.0244(5) . .
C234 C Uani 0.0309(2) 0.38786(18) 0.05279(11) 1.000 0.0308(6) . .
C235 C Uani 0.1274(2) 0.46580(17) 0.10406(12) 1.000 0.0341(6) . .
C236 C Uani 0.2010(2) 0.44738(15) 0.16882(11) 1.000 0.0272(5) . .
C311 C Uani 0.54096(16) 0.13820(13) 0.16608(9) 1.000 0.0181(4) . .
C312 C Uani 0.61360(17) 0.19628(14) 0.23679(10) 1.000 0.0219(4) . .
C313 C Uani 0.73891(19) 0.25032(16) 0.24936(11) 1.000 0.0282(5) . .
C314 C Uani 0.7933(2) 0.24667(16) 0.19109(13) 1.000 0.0306(5) . .
C315 C Uani 0.7231(2) 0.18790(17) 0.12075(12) 1.000 0.0298(6) . .
C316 C Uani 0.59805(18) 0.13405(15) 0.10827(10) 1.000 0.0232(4) . .
C321 C Uani 0.28500(16) 0.10619(14) 0.06543(9) 1.000 0.0190(4) . .
C322 C Uani 0.31497(19) 0.20145(16) 0.05050(11) 1.000 0.0246(5) . .
C323 C Uani 0.2451(2) 0.22104(18) -0.01447(12) 1.000 0.0308(6) . .
C324 C Uani 0.1427(2) 0.1469(2) -0.06478(12) 1.000 0.0360(6) . .
C325 C Uani 0.1113(2) 0.0537(2) -0.04969(11) 1.000 0.0360(6) . .
C326 C Uani 0.1822(2) 0.03209(16) 0.01474(10) 1.000 0.0267(5) . .
C331 C Uani 0.36419(17) -0.06083(13) 0.12770(9) 1.000 0.0188(4) . .
C332 C Uani 0.26590(18) -0.11886(14) 0.14443(10) 1.000 0.0215(4) . .
C333 C Uani 0.2533(2) -0.22799(15) 0.12577(11) 1.000 0.0263(5) . .
C334 C Uani 0.3387(2) -0.28030(16) 0.09047(12) 1.000 0.0308(6) . .
C335 C Uani 0.4362(2) -0.22308(16) 0.07370(12) 1.000 0.0305(6) . .
C336 C Uani 0.4497(2) -0.11422(15) 0.09222(10) 1.000 0.0247(5) . .
Si Si Uani -0.04556(6) -0.26707(5) 0.25806(3) 1.000 0.0308(2) . .
F1 F Uani 0.03651(14) -0.17299(11) 0.23714(9) 1.000 0.0418(4) . .
F2 F Uani -0.1299(2) -0.36003(18) 0.27644(14) 1.000 0.0844(9) . .
F3 F Uani -0.17607(16) -0.25942(15) 0.19713(10) 1.000 0.0590(6) . .
F4 F Uani 0.0552(2) -0.34348(16) 0.23740(18) 1.000 0.0978(12) . .
F5 F Uani -0.0198(3) -0.1912(2) 0.33791(10) 1.000 0.0932(9) . .
N2 N Uani -0.5295(4) -0.5421(3) 0.0791(2) 1.000 0.0847(14) . .
C21 C Uani -0.4193(4) -0.5295(2) 0.08723(17) 1.000 0.0547(10) . .
C22 C Uani -0.2769(4) -0.5146(4) 0.0965(3) 1.000 0.0727(14) . .
H12A H Uiso -0.135(4) -0.045(3) 0.247(2) 1.000 0.073(11) . .
H12B H Uiso -0.200(3) 0.027(2) 0.2046(18) 1.000 0.052(9) . .
H12C H Uiso -0.143(4) 0.062(4) 0.280(3) 1.000 0.096(15) . .
H112 H Uiso 0.524(2) 0.297(2) 0.4005(13) 1.000 0.027(6) . .
H113 H Uiso 0.708(3) 0.399(2) 0.4784(14) 1.000 0.033(6) . .
H114 H Uiso 0.870(3) 0.317(2) 0.5477(14) 1.000 0.030(6) . .
H115 H Uiso 0.834(3) 0.140(2) 0.5304(15) 1.000 0.038(7) . .
H116 H Uiso 0.646(3) 0.038(2) 0.4463(15) 1.000 0.037(7) . .
H122 H Uiso 0.579(3) -0.011(2) 0.2825(14) 1.000 0.033(6) . .
H123 H Uiso 0.621(3) -0.182(2) 0.2447(15) 1.000 0.034(7) . .
H124 H Uiso 0.508(3) -0.325(2) 0.2604(16) 1.000 0.047(8) . .
H125 H Uiso 0.346(3) -0.291(2) 0.3284(17) 1.000 0.051(8) . .
H126 H Uiso 0.306(2) -0.1193(18) 0.3672(13) 1.000 0.021(5) . .
H132 H Uiso 0.139(2) 0.0003(18) 0.3483(13) 1.000 0.022(5) . .
H133 H Uiso -0.001(3) 0.021(2) 0.4226(15) 1.000 0.037(7) . .
H134 H Uiso 0.083(3) 0.134(2) 0.5460(15) 1.000 0.034(7) . .
H135 H Uiso 0.305(2) 0.209(2) 0.5860(14) 1.000 0.026(6) . .
H136 H Uiso 0.441(2) 0.1859(18) 0.5101(13) 1.000 0.023(6) . .
H212 H Uiso 0.484(2) 0.382(2) 0.2248(14) 1.000 0.026(6) . .
H213 H Uiso 0.685(3) 0.491(2) 0.2765(15) 1.000 0.040(7) . .
H214 H Uiso 0.723(3) 0.598(2) 0.3956(15) 1.000 0.036(7) . .
H215 H Uiso 0.571(3) 0.596(2) 0.4598(18) 1.000 0.052(8) . .
H216 H Uiso 0.370(2) 0.4878(19) 0.4073(13) 1.000 0.027(6) . .
H222 H Uiso 0.186(2) 0.2507(19) 0.3805(13) 1.000 0.024(6) . .
H223 H Uiso 0.045(3) 0.303(2) 0.4529(15) 1.000 0.034(7) . .
H224 H Uiso -0.074(3) 0.439(2) 0.4416(15) 1.000 0.036(7) . .
H225 H Uiso -0.051(3) 0.528(2) 0.3576(16) 1.000 0.047(8) . .
H226 H Uiso 0.086(3) 0.482(2) 0.2843(14) 1.000 0.033(6) . .
H232 H Uiso 0.066(3) 0.205(2) 0.1370(14) 1.000 0.034(7) . .
H233 H Uiso -0.059(2) 0.240(2) 0.0294(13) 1.000 0.027(6) . .
H234 H Uiso -0.015(3) 0.400(2) 0.0084(15) 1.000 0.036(7) . .
H235 H Uiso 0.146(3) 0.534(3) 0.0940(17) 1.000 0.054(9) . .
H236 H Uiso 0.275(3) 0.506(2) 0.2068(14) 1.000 0.035(7) . .
H312 H Uiso 0.577(2) 0.1993(19) 0.2761(14) 1.000 0.027(6) . .
H313 H Uiso 0.784(2) 0.286(2) 0.2944(14) 1.000 0.029(6) . .
H314 H Uiso 0.880(3) 0.282(2) 0.1994(14) 1.000 0.036(7) . .
H315 H Uiso 0.756(3) 0.188(2) 0.0788(15) 1.000 0.040(7) . .
H316 H Uiso 0.553(2) 0.096(2) 0.0623(14) 1.000 0.031(6) . .
H322 H Uiso 0.380(3) 0.253(2) 0.0845(15) 1.000 0.036(7) . .
H323 H Uiso 0.267(2) 0.288(2) -0.0234(14) 1.000 0.030(6) . .
H324 H Uiso 0.090(3) 0.160(2) -0.1099(17) 1.000 0.049(8) . .
H325 H Uiso 0.037(3) 0.003(2) -0.0835(15) 1.000 0.036(7) . .
H326 H Uiso 0.157(3) -0.031(2) 0.0251(14) 1.000 0.032(6) . .
H332 H Uiso 0.208(3) -0.081(2) 0.1681(14) 1.000 0.031(6) . .
H333 H Uiso 0.189(3) -0.261(2) 0.1378(14) 1.000 0.033(7) . .
H334 H Uiso 0.336(2) -0.354(2) 0.0789(14) 1.000 0.031(6) . .
H335 H Uiso 0.498(3) -0.260(2) 0.0523(16) 1.000 0.043(8) . .
H336 H Uiso 0.519(2) -0.0743(19) 0.0835(13) 1.000 0.026(6) . .
H22A H Uiso -0.246(5) -0.577(4) 0.079(3) 1.000 0.122(19) . .
H22B H Uiso -0.240(5) -0.483(4) 0.142(3) 1.000 0.110(18) . .
H22C H Uiso -0.271(5) -0.474(4) 0.058(3) 1.000 0.13(2) . .

loop_
_atom_type_symbol
_atom_type_description
_atom_type_oxidation_number
_atom_type_number_in_cell
_atom_type_scat_dispersion_real
_atom_type_scat_dispersion_imag
_atom_type_scat_source
C ? 0 116 .002 .002 'Int Tables Vol IV Tables 2.2B and 2.3.1'
H ? 0 102 0 0 'Int Tables Vol IV Tables 2.2B and 2.3.1'
Cu ? 0 2 .263 1.266 'Int Tables Vol IV Tables 2.2B and 2.3.1'
N ? 0 4 .004 .003 'Int Tables Vol IV Tables 2.2B and 2.3.1'
F ? 0 10 .014 .01 'Int Tables Vol IV Tables 2.2B and 2.3.1'
P ? 0 6 .09 .095 'Int Tables Vol IV Tables 2.2B and 2.3.1'
Si ? 0 2 .072 .071 'Int Tables Vol IV Tables 2.2B and 2.3.1'

loop_
_diffrn_attenuator_code
_diffrn_attenuator_scale
? ?

loop_
_geom_angle_atom_site_label_1
_geom_angle_atom_site_label_2
_geom_angle_atom_site_label_3
_geom_angle
_geom_angle_site_symmetry_1
_geom_angle_site_symmetry_2
_geom_angle_site_symmetry_3
_geom_angle_publ_flag
P1 Cu P2 121.66(2) . . . yes
P1 Cu P3 111.57(2) . . . yes
P1 Cu N1 102.43(4) . . . yes
P2 Cu P3 112.35(2) . . . yes
P2 Cu N1 97.40(5) . . . yes
P3 Cu N1 109.20(4) . . . yes
Cu P1 C111 117.71(6) . . . yes
Cu P1 C121 114.71(6) . . . yes
Cu P1 C131 112.41(6) . . . yes
C111 P1 C121 103.04(8) . . . yes
C111 P1 C131 101.66(8) . . . yes
C121 P1 C131 105.78(8) . . . yes
Cu P2 C211 117.69(6) . . . yes
Cu P2 C221 113.97(6) . . . yes
Cu P2 C231 113.54(6) . . . yes
C211 P2 C221 103.59(8) . . . yes
C211 P2 C231 104.59(8) . . . yes
C221 P2 C231 101.69(8) . . . yes
Cu P3 C311 111.97(6) . . . yes
Cu P3 C321 118.41(6) . . . yes
Cu P3 C331 113.90(6) . . . yes
C311 P3 C321 101.80(8) . . . yes
C311 P3 C331 107.20(8) . . . yes
C321 P3 C331 102.22(8) . . . yes
F1 Si F5 88.20(12) . . . yes
F2 Si F3 88.85(11) . . . yes
F2 Si F4 90.73(12) . . . yes
F2 Si F5 92.90(14) . . . yes
F3 Si F4 120.69(14) . . . yes
F3 Si F5 117.28(13) . . . yes
F4 Si F5 121.96(16) . . . yes
F1 Si F4 89.79(11) . . . yes
F1 Si F2 178.30(11) . . . yes
F1 Si F3 89.49(9) . . . yes
Cu N1 C11 165.78(14) . . . yes
N1 C11 C12 178.4(2) . . . yes
P1 C111 C116 122.48(14) . . . yes
P1 C111 C112 118.34(13) . . . yes
C112 C111 C116 118.91(16) . . . no
C11 C12 H12B 110(2) . . . no
C11 C12 H12C 104(3) . . . no
H12A C12 H12C 113(4) . . . no
C11 C12 H12A 111(3) . . . no
H12A C12 H12B 115(3) . . . no
C111 C112 C113 120.70(17) . . . no
H12B C12 H12C 102(4) . . . no
C112 C113 C114 120.00(19) . . . no
C113 C114 C115 119.64(19) . . . no
C114 C115 C116 120.5(2) . . . no
C111 C116 C115 120.22(19) . . . no
P1 C121 C122 117.31(14) . . . yes
P1 C121 C126 123.54(15) . . . yes
C122 C121 C126 119.06(18) . . . no
C121 C122 C123 120.45(19) . . . no
C122 C123 C124 120.1(2) . . . no
C123 C124 C125 119.9(2) . . . no
C124 C125 C126 120.8(2) . . . no
C121 C126 C125 119.72(19) . . . no
C132 C131 C136 118.98(16) . . . no
P1 C131 C136 121.78(14) . . . yes
P1 C131 C132 118.89(13) . . . yes
C131 C132 C133 120.35(17) . . . no
C132 C133 C134 120.14(19) . . . no
C133 C134 C135 119.82(19) . . . no
C134 C135 C136 120.39(17) . . . no
C131 C136 C135 120.23(17) . . . no
P2 C211 C212 119.00(13) . . . yes
C212 C211 C216 118.48(17) . . . no
P2 C211 C216 122.22(14) . . . yes
C211 C212 C213 120.73(19) . . . no
C111 C112 H112 119.2(17) . . . no
C113 C112 H112 120.0(17) . . . no
C212 C213 C214 120.2(2) . . . no
C114 C113 H113 122.8(18) . . . no
C112 C113 H113 117.2(18) . . . no
C113 C114 H114 122.5(17) . . . no
C213 C214 C215 119.7(2) . . . no
C115 C114 H114 117.8(17) . . . no
C214 C215 C216 120.4(2) . . . no
C116 C115 H115 120.3(18) . . . no
C114 C115 H115 119.2(18) . . . no
C111 C116 H116 120.6(18) . . . no
C115 C116 H116 119.2(19) . . . no
C211 C216 C215 120.45(18) . . . no
P2 C221 C222 118.74(14) . . . yes
P2 C221 C226 122.03(13) . . . yes
C222 C221 C226 119.23(17) . . . no
C123 C122 H122 121.2(17) . . . no
C221 C222 C223 120.22(19) . . . no
C121 C122 H122 118.4(17) . . . no
C124 C123 H123 121.3(18) . . . no
C122 C123 H123 118.7(18) . . . no
C222 C223 C224 120.0(2) . . . no
C123 C124 H124 116.8(18) . . . no
C125 C124 H124 123.2(18) . . . no
C223 C224 C225 120.15(19) . . . no
C124 C125 H125 121.0(19) . . . no
C224 C225 C226 120.32(19) . . . no
C126 C125 H125 118.2(19) . . . no
C221 C226 C225 120.10(17) . . . no
C125 C126 H126 121.0(16) . . . no
C121 C126 H126 119.3(16) . . . no
P2 C231 C232 117.69(13) . . . yes
P2 C231 C236 123.14(14) . . . yes
C232 C231 C236 119.09(16) . . . no
C133 C132 H132 118.3(14) . . . no
C231 C232 C233 120.74(17) . . . no
C131 C132 H132 121.3(14) . . . no
C132 C133 H133 118.0(17) . . . no
C134 C133 H133 121.8(17) . . . no
C232 C233 C234 119.79(18) . . . no
C133 C134 H134 121.1(17) . . . no
C135 C134 H134 119.1(18) . . . no
C233 C234 C235 119.82(19) . . . no
C134 C135 H135 122.0(14) . . . no
C234 C235 C236 120.5(2) . . . no
C136 C135 H135 117.6(14) . . . no
C131 C136 H136 118.9(14) . . . no
C231 C236 C235 120.01(19) . . . no
C135 C136 H136 120.9(14) . . . no
P3 C311 C312 117.93(13) . . . yes
P3 C311 C316 123.37(13) . . . yes
C312 C311 C316 118.45(16) . . . no
C213 C212 H212 122.0(15) . . . no
C311 C312 C313 120.93(17) . . . no
C211 C212 H212 117.2(15) . . . no
C214 C213 H213 121.4(17) . . . no
C312 C313 C314 119.86(19) . . . no
C212 C213 H213 118.3(17) . . . no
C213 C214 H214 120.6(19) . . . no
C215 C214 H214 119.8(19) . . . no
C313 C314 C315 119.8(2) . . . no
C216 C215 H215 120(2) . . . no
C214 C215 H215 120(2) . . . no
C314 C315 C316 120.3(2) . . . no
C211 C216 H216 120.0(14) . . . no
C215 C216 H216 119.5(15) . . . no
C311 C316 C315 120.67(17) . . . no
P3 C321 C326 120.22(15) . . . yes
P3 C321 C322 120.72(14) . . . yes
C322 C321 C326 118.91(17) . . . no
C321 C322 C323 120.25(19) . . . no
C223 C222 H222 121.0(14) . . . no
C221 C222 H222 118.7(14) . . . no
C222 C223 H223 118(2) . . . no
C322 C323 C324 120.6(2) . . . no
C224 C223 H223 122(2) . . . no
C225 C224 H224 121.8(18) . . . no
C323 C324 C325 119.4(2) . . . no
C223 C224 H224 118.1(18) . . . no
C226 C225 H225 120(2) . . . no
C224 C225 H225 119(2) . . . no
C324 C325 C326 120.7(2) . . . no
C221 C226 H226 119.6(19) . . . no
C225 C226 H226 120.3(19) . . . no
C321 C326 C325 120.2(2) . . . no
P3 C331 C332 117.04(14) . . . yes
P3 C331 C336 123.98(14) . . . yes
C332 C331 C336 118.97(17) . . . no
C233 C232 H232 117.5(17) . . . no
C331 C332 C333 120.45(18) . . . no
C231 C232 H232 121.7(17) . . . no
C232 C233 H233 123.3(16) . . . no
C234 C233 H233 116.9(16) . . . no
C332 C333 C334 120.14(19) . . . no
C333 C334 C335 119.6(2) . . . no
C233 C234 H234 120.4(17) . . . no
C235 C234 H234 119.7(18) . . . no
C334 C335 C336 120.7(2) . . . no
C234 C235 H235 120.0(18) . . . no
C236 C235 H235 119.4(18) . . . no
C331 C336 C335 120.17(19) . . . no
C231 C236 H236 119.8(15) . . . no
C235 C236 H236 120.2(14) . . . no
C313 C312 H312 119.6(15) . . . no
C311 C312 H312 119.4(15) . . . no
C312 C313 H313 119.9(15) . . . no
C314 C313 H313 120.2(15) . . . no
C313 C314 H314 120.4(16) . . . no
C315 C314 H314 119.7(16) . . . no
C316 C315 H315 118.2(18) . . . no
C314 C315 H315 121.4(18) . . . no
C311 C316 H316 119.6(15) . . . no
C315 C316 H316 119.7(15) . . . no
N2 C21 C22 179.0(4) . . . yes
C323 C322 H322 119.5(17) . . . no
C321 C322 H322 120.2(17) . . . no
C324 C323 H323 120.6(15) . . . no
C322 C323 H323 118.8(15) . . . no
C323 C324 H324 122.0(17) . . . no
C325 C324 H324 118.6(17) . . . no
C326 C325 H325 119.5(17) . . . no
C324 C325 H325 119.7(17) . . . no
C321 C326 H326 120.2(17) . . . no
C325 C326 H326 119.5(17) . . . no
C331 C332 H332 117.6(17) . . . no
C333 C332 H332 121.9(17) . . . no
C332 C333 H333 116.7(19) . . . no
C334 C333 H333 123.2(19) . . . no
C335 C334 H334 117.6(14) . . . no
C333 C334 H334 122.7(14) . . . no
C336 C335 H335 120.6(17) . . . no
C334 C335 H335 118.6(17) . . . no
C331 C336 H336 118.5(15) . . . no
C335 C336 H336 121.3(15) . . . no
C21 C22 H22A 112(3) . . . no
C21 C22 H22B 107(4) . . . no
C21 C22 H22C 102(3) . . . no
H22A C22 H22B 115(5) . . . no
H22A C22 H22C 103(5) . . . no
H22B C22 H22C 118(5) . . . no

loop_
_geom_bond_atom_site_label_1
_geom_bond_atom_site_label_2
_geom_bond_distance
_geom_bond_site_symmetry_1
_geom_bond_site_symmetry_2
_geom_bond_publ_flag
Cu P1 2.3323(6) . . yes
Cu P2 2.3115(7) . . yes
Cu P3 2.3016(6) . . yes
Cu N1 2.0800(17) . . yes
P1 C111 1.8228(18) . . yes
P1 C121 1.8184(19) . . yes
P1 C131 1.8218(18) . . yes
P2 C211 1.8176(18) . . yes
P2 C221 1.8208(18) . . yes
P2 C231 1.8244(18) . . yes
P3 C311 1.8202(18) . . yes
P3 C321 1.8269(18) . . yes
P3 C331 1.8183(18) . . yes
Si F5 1.575(2) . . yes
Si F2 1.625(3) . . yes
Si F3 1.5959(19) . . yes
Si F1 1.6510(17) . . yes
Si F4 1.566(2) . . yes
N1 C11 1.137(3) . . yes
N2 C21 1.121(6) . . yes
C11 C12 1.453(3) . . no
C111 C112 1.390(3) . . no
C111 C116 1.392(3) . . no
C12 H12B 0.92(3) . . no
C112 C113 1.388(3) . . no
C12 H12A 0.85(4) . . no
C12 H12C 0.86(5) . . no
C113 C114 1.383(3) . . no
C114 C115 1.384(3) . . no
C115 C116 1.385(3) . . no
C121 C126 1.387(3) . . no
C121 C122 1.397(3) . . no
C122 C123 1.382(3) . . no
C123 C124 1.380(4) . . no
C124 C125 1.370(4) . . no
C125 C126 1.392(3) . . no
C131 C132 1.393(3) . . no
C131 C136 1.396(2) . . no
C132 C133 1.389(3) . . no
C133 C134 1.386(3) . . no
C134 C135 1.381(3) . . no
C135 C136 1.387(3) . . no
C211 C216 1.391(2) . . no
C211 C212 1.394(3) . . no
C112 H112 0.85(2) . . no
C212 C213 1.382(3) . . no
C213 C214 1.384(3) . . no
C113 H113 0.92(3) . . no
C114 H114 0.93(3) . . no
C214 C215 1.375(3) . . no
C215 C216 1.391(3) . . no
C115 H115 0.92(3) . . no
C116 H116 0.93(3) . . no
C221 C222 1.388(3) . . no
C221 C226 1.392(3) . . no
C122 H122 0.96(3) . . no
C222 C223 1.387(3) . . no
C223 C224 1.379(3) . . no
C123 H123 0.88(3) . . no
C224 C225 1.376(3) . . no
C124 H124 0.98(3) . . no
C225 C226 1.382(3) . . no
C125 H125 0.96(3) . . no
C126 H126 0.89(2) . . no
C231 C232 1.397(2) . . no
C231 C236 1.386(3) . . no
C132 H132 0.92(2) . . no
C232 C233 1.386(3) . . no
C233 C234 1.380(3) . . no
C133 H133 0.99(3) . . no
C134 H134 0.96(3) . . no
C234 C235 1.388(3) . . no
C235 C236 1.388(3) . . no
C135 H135 0.90(3) . . no
C136 H136 0.93(2) . . no
C311 C316 1.393(3) . . no
C311 C312 1.392(2) . . no
C312 C313 1.386(3) . . no
C212 H212 0.91(3) . . no
C213 H213 0.94(3) . . no
C313 C314 1.384(3) . . no
C214 H214 0.87(3) . . no
C314 C315 1.383(3) . . no
C215 H215 0.91(3) . . no
C315 C316 1.383(3) . . no
C216 H216 0.95(2) . . no
C321 C322 1.390(3) . . no
C321 C326 1.393(3) . . no
C322 C323 1.385(3) . . no
C222 H222 0.97(2) . . no
C323 C324 1.389(3) . . no
C223 H223 0.90(3) . . no
C224 H224 0.91(3) . . no
C324 C325 1.370(4) . . no
C225 H225 0.87(3) . . no
C325 C326 1.392(3) . . no
C226 H226 0.91(3) . . no
C331 C332 1.392(3) . . no
C331 C336 1.391(3) . . no
C332 C333 1.384(3) . . no
C232 H232 0.94(3) . . no
C333 C334 1.382(3) . . no
C233 H233 0.95(2) . . no
C234 H234 0.93(3) . . no
C334 C335 1.381(3) . . no
C235 H235 0.98(4) . . no
C335 C336 1.380(3) . . no
C236 H236 1.05(3) . . no
C312 H312 0.93(2) . . no
C313 H313 0.88(3) . . no
C314 H314 0.95(3) . . no
C315 H315 0.96(3) . . no
C316 H316 0.90(3) . . no
C21 C22 1.452(6) . . no
C322 H322 0.92(3) . . no
C323 H323 0.96(3) . . no
C324 H324 0.97(3) . . no
C325 H325 0.97(3) . . no
C326 H326 0.94(3) . . no
C332 H332 0.95(3) . . no
C333 H333 0.89(3) . . no
C334 H334 0.94(3) . . no
C335 H335 0.95(3) . . no
C336 H336 0.94(2) . . no
C22 H22A 0.92(5) . . no
C22 H22B 0.86(6) . . no
C22 H22C 1.03(6) . . no

loop_
_geom_contact_atom_site_label_1
_geom_contact_atom_site_label_2
_geom_contact_distance
_geom_contact_site_symmetry_1
_geom_contact_site_symmetry_2
_geom_contact_publ_flag
Cu H112 3.30(2) . . no
Cu H132 3.55(2) . . no
Cu H222 3.03(2) . . no
Cu H232 3.15(3) . . no
Cu H312 2.88(2) . . no
Cu H332 3.02(3) . . no
P1 H312 3.17(2) . . no
Si C12 3.985(3) . . no
Si H12A 3.17(4) . . no
Si H22B 3.34(5) . . no
Si H324 3.45(3) . 2_555 no
F1 C12 3.167(3) . . no
F1 C11 3.073(3) . . no
F2 C225 3.194(3) . 1_545 no
F2 C213 3.366(3) . 1_445 no
F3 C324 3.347(3) . 2_555 no
F5 C132 3.340(3) . . no
F5 C133 3.354(3) . . no
F1 H324 2.55(3) . 2_555 no
F1 H132 2.67(2) . . no
F1 H332 2.87(3) . . no
F1 H12A 2.56(4) . . no
F2 H22B 2.64(5) . . no
F2 H213 2.67(3) . 1_445 no
F2 H225 2.45(3) . 1_545 no
F3 H22B 2.85(5) . . no
F3 H123 2.69(3) . 1_455 no
F3 H324 2.67(3) . 2_555 no
F3 H12A 2.72(4) . . no
F4 H226 2.69(3) . 1_545 no
F5 H115 2.70(3) . 2_656 no
F5 H132 2.87(2) . . no
F5 H133 2.85(3) . . no
F5 H134 2.47(3) . 2_556 no
N1 C132 3.266(2) . . no
N1 H325 2.80(3) . 2_555 no
N1 H132 2.69(2) . . no
N1 H232 2.71(3) . . no
N1 H332 2.71(3) . . no
N2 H323 2.93(3) . 1_445 no
N2 H334 2.93(3) . 1_455 no
N2 H322 2.84(3) . 1_445 no
C11 C314 3.538(3) . 1_455 no
C11 F1 3.073(3) . . no
C11 C132 3.249(3) . . no
C11 C325 3.419(3) . 2_555 no
C12 C324 3.572(4) . 2_555 no
C12 Si 3.985(3) . . no
C12 C313 3.422(3) . 1_455 no
C12 C314 3.484(4) . 1_455 no
C12 F1 3.167(3) . . no
C11 H325 2.81(3) . 2_555 no
C11 H132 2.61(2) . . no
C112 C136 3.471(3) . . no
C112 C216 3.578(3) . . no
C116 C122 3.331(3) . . no
C116 C136 3.521(3) . . no
C121 C332 3.456(3) . . no
C122 C332 3.353(3) . . no
C122 C116 3.331(3) . . no
C122 C331 3.266(3) . . no
C123 C335 3.549(3) . . no
C123 C334 3.529(3) . . no
C123 C333 3.564(3) . . no
C124 C333 3.489(3) . . no
C124 C334 3.559(3) . . no
C126 C132 3.309(3) . . no
C132 C126 3.309(3) . . no
C132 C11 3.249(3) . . no
C132 F5 3.340(3) . . no
C132 N1 3.266(2) . . no
C133 F5 3.354(3) . . no
C135 C214 3.557(3) . 2_666 no
C136 C112 3.471(3) . . no
C136 C116 3.521(3) . . no
C111 H122 3.00(3) . . no
C111 H136 2.49(2) . . no
C111 H312 2.89(3) . . no
C212 C313 3.546(3) . . no
C112 H136 2.85(2) . . no
C212 C312 3.306(3) . . no
C212 C236 3.346(3) . . no
C112 H312 2.77(3) . . no
C113 H224 3.01(3) . 1_655 no
C213 C313 3.526(3) . . no
C213 F2 3.366(3) . 1_665 no
C214 C135 3.557(3) . 2_666 no
C115 H126 3.05(2) . 2_656 no
C216 C226 3.570(3) . . no
C216 C112 3.578(3) . . no
C116 H136 2.90(2) . . no
C121 H116 2.68(3) . . no
C122 H116 2.89(3) . . no
C123 H135 3.01(3) . 2_656 no
C224 C224 3.416(3) . 2_566 no
C124 H135 2.83(2) . 2_656 no
C225 F2 3.194(3) . 1_565 no
C226 C236 3.463(3) . . no
C126 H132 3.07(2) . . no
C226 C216 3.570(3) . . no
C231 C322 3.510(3) . . no
C131 H126 2.73(2) . . no
C131 H222 2.68(3) . . no
C132 H126 2.63(2) . . no
C232 C314 3.535(3) . 1_455 no
C232 C321 3.402(3) . . no
C132 H222 2.84(3) . . no
C132 H115 3.08(3) . 2_656 no
C232 C322 3.285(3) . . no
C133 H115 2.89(3) . 2_656 no
C233 C323 3.325(3) . . no
C233 C324 3.450(3) . . no
C233 C322 3.560(3) . . no
C234 C323 3.512(3) . . no
C134 H133 2.97(3) . 2_556 no
C134 H223 3.04(3) . . no
C135 H214 3.03(3) . 2_666 no
C135 H116 2.96(3) . 2_656 no
C236 C212 3.346(3) . . no
C236 C226 3.463(3) . . no
C136 H116 3.04(3) . 2_656 no
C136 H222 3.04(2) . . no
C211 H112 2.83(3) . . no
C211 H236 2.65(3) . . no
C212 H236 2.79(3) . . no
C312 C212 3.306(3) . . no
C313 C213 3.526(3) . . no
C213 H124 2.95(3) . 1_565 no
C313 C212 3.546(3) . . no
C313 C12 3.422(3) . 1_655 no
C214 H135 2.97(3) . 2_666 no
C314 C232 3.535(3) . 1_655 no
C314 C11 3.538(3) . 1_655 no
C314 C12 3.484(4) . 1_655 no
C215 H113 3.02(3) . . no
C316 C336 3.437(3) . . no
C316 C322 3.166(3) . . no
C216 H112 2.83(3) . . no
C221 H216 2.62(2) . . no
C321 C232 3.402(3) . . no
C322 C233 3.560(3) . . no
C322 C316 3.166(3) . . no
C322 C232 3.285(3) . . no
C222 H216 3.09(2) . . no
C322 C231 3.510(3) . . no
C323 C234 3.512(3) . . no
C323 C233 3.325(3) . . no
C324 F3 3.347(3) . 2_555 no
C224 H224 2.85(3) . 2_566 no
C224 H313 2.81(2) . 1_455 no
C324 C233 3.450(3) . . no
C324 C12 3.572(4) . 2_555 no
C225 H114 2.91(3) . 2_666 no
C325 C326 3.489(3) . 2_555 no
C225 H313 3.01(3) . 1_455 no
C325 C11 3.419(3) . 2_555 no
C226 H216 3.04(2) . . no
C326 C332 3.559(3) . . no
C226 H314 3.00(3) . 1_455 no
C326 C325 3.489(3) . 2_555 no
C231 H226 2.71(3) . . no
C231 H212 3.08(2) . . no
C331 C122 3.266(3) . . no
C332 C326 3.559(3) . . no
C332 C121 3.456(3) . . no
C232 H314 2.77(3) . 1_455 no
C332 C122 3.353(3) . . no
C333 C123 3.564(3) . . no
C333 C124 3.489(3) . . no
C233 H315 2.98(3) . 1_455 no
C334 C123 3.529(3) . . no
C334 C124 3.559(3) . . no
C335 C123 3.549(3) . . no
C336 C316 3.437(3) . . no
C236 H226 2.77(3) . . no
C311 H336 2.83(3) . . no
C311 H322 2.80(3) . . no
C312 H212 2.91(3) . . no
C313 H12C 2.97(5) . 1_655 no
C313 H12B 3.02(3) . 1_655 no
C314 H12B 2.98(3) . 1_655 no
C315 H12B 3.01(3) . 1_655 no
C316 H336 2.71(3) . . no
C316 H322 2.86(3) . . no
C321 H316 2.84(2) . . no
C322 H316 2.92(2) . . no
C323 H335 3.01(3) . 2_655 no
C325 H326 2.98(3) . 2_555 no
C326 H325 3.00(3) . 2_555 no
C331 H326 2.68(3) . . no
C332 H326 2.86(3) . . no
C334 H235 3.09(4) . 1_545 no
C336 H316 3.07(3) . 2_655 no
H12A F3 2.72(4) . . no
H12A F1 2.56(4) . . no
H12A Si 3.17(4) . . no
H12B C313 3.02(3) . 1_455 no
H12B C314 2.98(3) . 1_455 no
H12B C315 3.01(3) . 1_455 no
H12C C313 2.97(5) . 1_455 no
H22B Si 3.34(5) . . no
H22B F2 2.64(5) . . no
H22B F3 2.85(5) . . no
H112 Cu 3.30(2) . . no
H112 C211 2.83(3) . . no
H112 C216 2.83(3) . . no
H113 C215 3.02(3) . . no
H114 C225 2.91(3) . 2_666 no
H115 H134 2.56(5) . 1_655 no
H115 F5 2.70(3) . 2_656 no
H115 C132 3.08(3) . 2_656 no
H115 C133 2.89(3) . 2_656 no
H116 C121 2.68(3) . . no
H116 C122 2.89(3) . . no
H116 C135 2.96(3) . 2_656 no
H116 C136 3.04(3) . 2_656 no
H122 C111 3.00(3) . . no
H123 F3 2.69(3) . 1_655 no
H124 C213 2.95(3) . 1_545 no
H126 H132 2.45(3) . . no
H126 C115 3.05(2) . 2_656 no
H126 C132 2.63(2) . . no
H126 C131 2.73(2) . . no
H132 Cu 3.55(2) . . no
H132 N1 2.69(2) . . no
H132 F1 2.67(2) . . no
H132 F5 2.87(2) . . no
H132 H126 2.45(3) . . no
H132 C11 2.61(2) . . no
H132 C126 3.07(2) . . no
H133 F5 2.85(3) . . no
H133 C134 2.97(3) . 2_556 no
H133 H134 2.44(4) . 2_556 no
H134 H115 2.56(5) . 1_455 no
H134 H133 2.44(4) . 2_556 no
H134 F5 2.47(3) . 2_556 no
H135 C124 2.83(2) . 2_656 no
H135 C214 2.97(3) . 2_666 no
H135 C123 3.01(3) . 2_656 no
H135 H214 2.53(4) . 2_666 no
H136 C112 2.85(2) . . no
H136 C111 2.49(2) . . no
H136 C116 2.90(2) . . no
H212 C312 2.91(3) . . no
H212 C231 3.08(2) . . no
H213 F2 2.67(3) . 1_665 no
H214 C135 3.03(3) . 2_666 no
H214 H135 2.53(4) . 2_666 no
H216 C221 2.62(2) . . no
H216 C226 3.04(2) . . no
H216 C222 3.09(2) . . no
H222 C131 2.68(3) . . no
H222 C132 2.84(3) . . no
H222 C136 3.04(2) . . no
H222 Cu 3.03(2) . . no
H223 C134 3.04(3) . . no
H224 C113 3.01(3) . 1_455 no
H224 C224 2.85(3) . 2_566 no
H224 H224 2.50(4) . 2_566 no
H225 F2 2.45(3) . 1_565 no
H226 F4 2.69(3) . 1_565 no
H226 C231 2.71(3) . . no
H226 C236 2.77(3) . . no
H232 Cu 3.15(3) . . no
H232 N1 2.71(3) . . no
H233 H315 2.50(4) . 1_455 no
H234 H235 2.50(4) . 2_565 no
H235 H333 2.60(5) . 1_565 no
H235 H334 2.52(4) . 1_565 no
H235 C334 3.09(4) . 1_565 no
H235 H234 2.50(4) . 2_565 no
H236 C211 2.65(3) . . no
H236 C212 2.79(3) . . no
H312 P1 3.17(2) . . no
H312 C111 2.89(3) . . no
H312 C112 2.77(3) . . no
H312 Cu 2.88(2) . . no
H313 C225 3.01(3) . 1_655 no
H313 C224 2.81(2) . 1_655 no
H314 C226 3.00(3) . 1_655 no
H314 C232 2.77(3) . 1_655 no
H315 C233 2.98(3) . 1_655 no
H315 H233 2.50(4) . 1_655 no
H316 H336 2.40(4) . . no
H316 C336 3.07(3) . 2_655 no
H316 C322 2.92(2) . . no
H316 C321 2.84(2) . . no
H322 C316 2.86(3) . . no
H322 N2 2.84(3) . 1_665 no
H322 C311 2.80(3) . . no
H323 N2 2.93(3) . 1_665 no
H324 F1 2.55(3) . 2_555 no
H324 F3 2.67(3) . 2_555 no
H324 Si 3.45(3) . 2_555 no
H325 C326 3.00(3) . 2_555 no
H325 N1 2.80(3) . 2_555 no
H325 C11 2.81(3) . 2_555 no
H325 H326 2.57(4) . 2_555 no
H326 C325 2.98(3) . 2_555 no
H326 H325 2.57(4) . 2_555 no
H326 C332 2.86(3) . . no
H326 C331 2.68(3) . . no
H332 N1 2.71(3) . . no
H332 Cu 3.02(3) . . no
H332 F1 2.87(3) . . no
H333 H235 2.60(5) . 1_545 no
H334 H235 2.52(4) . 1_545 no
H334 N2 2.93(3) . 1_655 no
H335 C323 3.01(3) . 2_655 no
H336 H316 2.40(4) . . no
H336 C311 2.83(3) . . no
H336 C316 2.71(3) . . no

loop_
_geom_hbond_atom_site_label_D
_geom_hbond_atom_site_label_H
_geom_hbond_atom_site_label_A
_geom_hbond_distance_DH
_geom_hbond_distance_HA
_geom_hbond_distance_DA
_geom_hbond_angle_DHA
_geom_hbond_site_symmetry_A
_geom_hbond_publ_flag
C134 H134 F5 0.96(3) 2.47(3) 3.379(3) 159(2) 2_556 yes
C225 H225 F2 0.87(3) 2.45(3) 3.194(3) 144(3) 1_565 yes
C324 H324 F1 0.97(3) 2.55(3) 3.516(3) 172(2) 2_555 yes

loop_
_geom_torsion_atom_site_label_1
_geom_torsion_atom_site_label_2
_geom_torsion_atom_site_label_3
_geom_torsion_atom_site_label_4
_geom_torsion
_geom_torsion_site_symmetry_1
_geom_torsion_site_symmetry_2
_geom_torsion_site_symmetry_3
_geom_torsion_site_symmetry_4
_geom_torsion_publ_flag
P2 Cu P1 C111 -51.40(7) . . . . no
P2 Cu P1 C121 -172.89(7) . . . . no
P2 Cu P1 C131 66.22(7) . . . . no
P3 Cu P1 C111 85.01(7) . . . . no
P3 Cu P1 C121 -36.48(7) . . . . no
P3 Cu P1 C131 -157.38(6) . . . . no
N1 Cu P1 C111 -158.30(8) . . . . no
N1 Cu P1 C121 80.21(8) . . . . no
N1 Cu P1 C131 -40.69(8) . . . . no
P1 Cu P2 C211 57.15(7) . . . . no
P1 Cu P2 C221 -64.44(6) . . . . no
P1 Cu P2 C231 179.74(6) . . . . no
P3 Cu P2 C211 -78.95(6) . . . . no
P3 Cu P2 C221 159.46(6) . . . . no
P3 Cu P2 C231 43.64(7) . . . . no
N1 Cu P2 C211 166.72(7) . . . . no
N1 Cu P2 C221 45.13(7) . . . . no
N1 Cu P2 C231 -70.68(8) . . . . no
P1 Cu P3 C311 -69.88(6) . . . . no
P1 Cu P3 C321 172.16(7) . . . . no
P1 Cu P3 C331 51.97(7) . . . . no
P2 Cu P3 C311 70.73(6) . . . . no
P2 Cu P3 C321 -47.23(7) . . . . no
P2 Cu P3 C331 -167.43(6) . . . . no
N1 Cu P3 C311 177.62(8) . . . . no
N1 Cu P3 C321 59.66(8) . . . . no
N1 Cu P3 C331 -60.53(8) . . . . no
Cu P1 C111 C112 33.15(16) . . . . no
Cu P1 C111 C116 -152.91(13) . . . . no
C121 P1 C111 C112 160.48(14) . . . . no
C121 P1 C111 C116 -25.58(17) . . . . no
C131 P1 C111 C112 -90.08(15) . . . . no
C131 P1 C111 C116 83.86(16) . . . . no
Cu P1 C121 C122 68.70(15) . . . . no
Cu P1 C121 C126 -107.75(15) . . . . no
C111 P1 C121 C122 -60.50(15) . . . . no
C111 P1 C121 C126 123.05(16) . . . . no
C131 P1 C121 C122 -166.82(14) . . . . no
C131 P1 C121 C126 16.73(18) . . . . no
Cu P1 C131 C132 54.79(16) . . . . no
Cu P1 C131 C136 -118.31(14) . . . . no
C111 P1 C131 C132 -178.44(15) . . . . no
C111 P1 C131 C136 8.46(17) . . . . no
C121 P1 C131 C132 -71.11(16) . . . . no
C121 P1 C131 C136 115.79(16) . . . . no
Cu P2 C211 C212 65.84(16) . . . . no
Cu P2 C211 C216 -107.71(15) . . . . no
C221 P2 C211 C212 -167.37(15) . . . . no
C221 P2 C211 C216 19.08(17) . . . . no
C231 P2 C211 C212 -61.22(16) . . . . no
C231 P2 C211 C216 125.24(16) . . . . no
Cu P2 C221 C222 25.33(16) . . . . no
Cu P2 C221 C226 -154.78(13) . . . . no
C211 P2 C221 C222 -103.77(15) . . . . no
C211 P2 C221 C226 76.13(16) . . . . no
C231 P2 C221 C222 147.89(15) . . . . no
C231 P2 C221 C226 -32.21(17) . . . . no
Cu P2 C231 C232 34.84(16) . . . . no
Cu P2 C231 C236 -148.35(15) . . . . no
C211 P2 C231 C232 164.41(14) . . . . no
C211 P2 C231 C236 -18.78(18) . . . . no
C221 P2 C231 C232 -88.03(15) . . . . no
C221 P2 C231 C236 88.79(17) . . . . no
Cu P3 C311 C312 11.40(16) . . . . no
Cu P3 C311 C316 -162.72(14) . . . . no
C321 P3 C311 C312 138.87(15) . . . . no
C321 P3 C311 C316 -35.25(18) . . . . no
C331 P3 C311 C312 -114.20(15) . . . . no
C331 P3 C311 C316 71.68(17) . . . . no
Cu P3 C321 C322 82.04(16) . . . . no
Cu P3 C321 C326 -93.51(16) . . . . no
C311 P3 C321 C322 -41.16(17) . . . . no
C311 P3 C321 C326 143.29(16) . . . . no
C331 P3 C321 C322 -151.92(16) . . . . no
C331 P3 C321 C326 32.53(17) . . . . no
Cu P3 C331 C332 29.39(15) . . . . no
Cu P3 C331 C336 -151.58(14) . . . . no
C311 P3 C331 C332 153.84(14) . . . . no
C311 P3 C331 C336 -27.14(17) . . . . no
C321 P3 C331 C332 -99.54(15) . . . . no
C321 P3 C331 C336 79.49(17) . . . . no
P2 C211 C212 C213 -172.30(16) . . . . no
C216 C211 C212 C213 1.5(3) . . . . no
P2 C211 C216 C215 171.87(15) . . . . no
C212 C211 C216 C215 -1.7(3) . . . . no
P1 C111 C116 H116 7(2) . . . . no
C112 C111 C116 H116 -179(2) . . . . no
P1 C111 C112 H112 -4.0(18) . . . . no
C116 C111 C112 H112 -178.1(18) . . . . no
C111 C112 C113 H113 179(2) . . . . no
C211 C212 C213 C214 -0.1(3) . . . . no
H112 C112 C113 C114 177.7(18) . . . . no
H112 C112 C113 H113 -4(3) . . . . no
C112 C113 C114 H114 179(2) . . . . no
C212 C213 C214 C215 -1.2(3) . . . . no
H113 C113 C114 C115 -178(2) . . . . no
H113 C113 C114 H114 1(3) . . . . no
C113 C114 C115 H115 -179(2) . . . . no
H114 C114 C115 H115 2(3) . . . . no
C213 C214 C215 C216 0.9(3) . . . . no
H114 C114 C115 C116 -180(2) . . . . no
H115 C115 C116 C111 178(2) . . . . no
C114 C115 C116 H116 180(2) . . . . no
C214 C215 C216 C211 0.5(3) . . . . no
H115 C115 C116 H116 -2(3) . . . . no
P2 C221 C222 C223 -179.52(15) . . . . no
C226 C221 C222 C223 0.6(3) . . . . no
C222 C221 C226 C225 -1.0(3) . . . . no
C126 C121 C122 H122 179.9(18) . . . . no
P1 C121 C126 H126 -3.0(17) . . . . no
C122 C121 C126 H126 -179.4(17) . . . . no
P1 C121 C122 H122 3.3(19) . . . . no
P2 C221 C226 C225 179.06(14) . . . . no
H122 C122 C123 C124 -178.8(19) . . . . no
C121 C122 C123 H123 -179(2) . . . . no
C221 C222 C223 C224 0.5(3) . . . . no
H122 C122 C123 H123 1(3) . . . . no
C222 C223 C224 C225 -1.2(3) . . . . no
C122 C123 C124 H124 176(2) . . . . no
H123 C123 C124 C125 179(2) . . . . no
H123 C123 C124 H124 -3(3) . . . . no
H124 C124 C125 H125 3(3) . . . . no
H124 C124 C125 C126 -177(2) . . . . no
C223 C224 C225 C226 0.7(3) . . . . no
C123 C124 C125 H125 -179(2) . . . . no
H125 C125 C126 H126 -1(3) . . . . no
C224 C225 C226 C221 0.4(3) . . . . no
C124 C125 C126 H126 179.2(17) . . . . no
H125 C125 C126 C121 -180(2) . . . . no
C236 C231 C232 C233 -1.2(3) . . . . no
P2 C231 C236 C235 -175.92(16) . . . . no
C232 C231 C236 C235 0.8(3) . . . . no
C132 C131 C136 H136 178.4(17) . . . . no
P1 C131 C136 H136 -8.5(17) . . . . no
C136 C131 C132 H132 179.9(18) . . . . no
P2 C231 C232 C233 175.79(14) . . . . no
P1 C131 C132 H132 6.6(18) . . . . no
H132 C132 C133 C134 -178.4(18) . . . . no
H132 C132 C133 H133 2(3) . . . . no
C231 C232 C233 C234 0.8(3) . . . . no
C131 C132 C133 H133 179.0(19) . . . . no
H133 C133 C134 C135 178.3(19) . . . . no
C132 C133 C134 H134 178(2) . . . . no
C232 C233 C234 C235 -0.2(3) . . . . no
H133 C133 C134 H134 -2(3) . . . . no
C233 C234 C235 C236 -0.1(3) . . . . no
C133 C134 C135 H135 -179(2) . . . . no
H134 C134 C135 C136 -177.1(19) . . . . no
H134 C134 C135 H135 1(3) . . . . no
C134 C135 C136 H136 179.0(17) . . . . no
H135 C135 C136 C131 -179.0(19) . . . . no
H135 C135 C136 H136 1(3) . . . . no
C234 C235 C236 C231 -0.2(3) . . . . no
P3 C311 C312 H312 6.1(18) . . . . no
C316 C311 C312 H312 -179.5(18) . . . . no
P3 C311 C316 H316 -7(2) . . . . no
C312 C311 C316 H316 179(2) . . . . no
C311 C312 C313 H313 -179(2) . . . . no
H312 C312 C313 C314 -179.6(18) . . . . no
H312 C312 C313 H313 1(3) . . . . no
C312 C313 C314 H314 -178(2) . . . . no
H313 C313 C314 C315 178(2) . . . . no
H313 C313 C314 H314 1(3) . . . . no
C313 C314 C315 H315 176(2) . . . . no
H314 C314 C315 C316 178.5(19) . . . . no
H314 C314 C315 H315 -7(3) . . . . no
C314 C315 C316 H316 180.0(19) . . . . no
H315 C315 C316 C311 -174.8(19) . . . . no
H315 C315 C316 H316 5(3) . . . . no
P3 C321 C322 H322 1(2) . . . . no
C326 C321 C322 H322 177(2) . . . . no
P3 C321 C326 H326 -1(2) . . . . no
C322 C321 C326 H326 -176(2) . . . . no
C321 C322 C323 H323 179.3(16) . . . . no
H322 C322 C323 C324 -177(2) . . . . no
H322 C322 C323 H323 1(3) . . . . no
C322 C323 C324 H324 178(2) . . . . no
H323 C323 C324 C325 -178.2(16) . . . . no
H323 C323 C324 H324 0(3) . . . . no
C323 C324 C325 H325 177(2) . . . . no
H324 C324 C325 C326 -179(2) . . . . no
H324 C324 C325 H325 -1(3) . . . . no
C324 C325 C326 H326 177(2) . . . . no
H325 C325 C326 C321 -177(2) . . . . no
H325 C325 C326 H326 -1(3) . . . . no
P3 C331 C332 H332 -0.2(18) . . . . no
C336 C331 C332 H332 -179.3(18) . . . . no
P3 C331 C336 H336 4.4(16) . . . . no
C332 C331 C336 H336 -176.6(16) . . . . no
C331 C332 C333 H333 179.9(19) . . . . no
H332 C332 C333 C334 179.2(19) . . . . no
H332 C332 C333 H333 -1(3) . . . . no
C332 C333 C334 H334 177.0(18) . . . . no
H333 C333 C334 C335 -180(2) . . . . no
H333 C333 C334 H334 -3(3) . . . . no
C333 C334 C335 H335 176(2) . . . . no
H334 C334 C335 C336 -177.0(17) . . . . no
H334 C334 C335 H335 -2(3) . . . . no
C334 C335 C336 H336 176.4(17) . . . . no
H335 C335 C336 C331 -176(2) . . . . no
H335 C335 C336 H336 1(3) . . . . no
